data_7133740
loop_
_publ_author_name
'Kar, Subhradeep'
'Maharana, Prabhat Kumar'
'Maity, Swagata'
'Trivedi, Vishal'
'Punniyamurthy, Tharmalingam'

_publ_section_title
;
 Copper-catalyzed (4+3)-cycloaddition of 4-indolylcarbinols with
 aziridines: stereoselective synthesis of azepinoindoles.
;
_journal_issue 83
_journal_name_full 'Chemical communications (Cambridge, England)'
_journal_page_first 12008
_journal_page_last 12011
_journal_paper_doi 10.1039/d4cc03544e
_journal_volume 60
_journal_year 2024
_chemical_formula_moiety 'C31 H28 N2 O2 S'
_chemical_formula_sum 'C31 H28 N2 O2 S'
_chemical_formula_weight 492.61
_chemical_name_systematic SK-N3-1
_space_group_crystal_system monoclinic
_space_group_IT_number 15
_space_group_name_Hall '-C 2yc'
_space_group_name_H-M_alt 'C 1 2/c 1'
_atom_sites_solution_hydrogens geom
_audit_creation_method SHELXL-2018/3
_audit_update_record
;
2024-07-08 deposited with the CCDC.	2024-09-20 downloaded from the CCDC.
;
_cell_angle_alpha 90
_cell_angle_beta 103.531(4)
_cell_angle_gamma 90
_cell_formula_units_Z 8
_cell_length_a 28.290(4)
_cell_length_b 9.2132(14)
_cell_length_c 20.312(3)
_cell_measurement_reflns_used 9954
_cell_measurement_temperature 294(2)
_cell_measurement_theta_max 22.28
_cell_measurement_theta_min 2.24
_cell_volume 5147.2(13)
_computing_structure_refinement 'SHELXL-2018/3 (Sheldrick, 2018)'
_computing_structure_solution 'SHELXT 2018/2 (Sheldrick, 2018)'
_diffrn_ambient_temperature 294(2)
_diffrn_measured_fraction_theta_full 1.000
_diffrn_measured_fraction_theta_max 1.000
_diffrn_measurement_device_type 'Bruker APEX-II CCD'
_diffrn_measurement_method '\f and \w scans'
_diffrn_radiation_type MoK\a
_diffrn_radiation_wavelength 0.71073
_diffrn_reflns_av_R_equivalents 0.0778
_diffrn_reflns_av_unetI/netI 0.0423
_diffrn_reflns_Laue_measured_fraction_full 1.000
_diffrn_reflns_Laue_measured_fraction_max 1.000
_diffrn_reflns_limit_h_max 33
_diffrn_reflns_limit_h_min -33
_diffrn_reflns_limit_k_max 10
_diffrn_reflns_limit_k_min -10
_diffrn_reflns_limit_l_max 24
_diffrn_reflns_limit_l_min -24
_diffrn_reflns_number 56655
_diffrn_reflns_point_group_measured_fraction_full 1.000
_diffrn_reflns_point_group_measured_fraction_max 1.000
_diffrn_reflns_theta_full 24.997
_diffrn_reflns_theta_max 24.997
_diffrn_reflns_theta_min 1.481
_exptl_absorpt_coefficient_mu 0.157
_exptl_absorpt_correction_type none
_exptl_crystal_colour COLORLESS
_exptl_crystal_density_diffrn 1.271
_exptl_crystal_description BLOCK
_exptl_crystal_F_000 2080
_exptl_crystal_recrystallization_method 'Re-crystallisation from solvent: ACETONITRILE'
_exptl_crystal_size_max 0.25
_exptl_crystal_size_mid 0.23
_exptl_crystal_size_min 0.20
_refine_diff_density_max 0.224
_refine_diff_density_min -0.311
_refine_diff_density_rms 0.051
_refine_ls_extinction_method none
_refine_ls_goodness_of_fit_ref 1.131
_refine_ls_hydrogen_treatment constr
_refine_ls_matrix_type full
_refine_ls_number_parameters 327
_refine_ls_number_reflns 4536
_refine_ls_number_restraints 0
_refine_ls_restrained_S_all 1.131
_refine_ls_R_factor_all 0.1057
_refine_ls_R_factor_gt 0.0570
_refine_ls_shift/su_max 0.000
_refine_ls_shift/su_mean 0.000
_refine_ls_structure_factor_coef Fsqd
_refine_ls_weighting_details 'w=1/[\s^2^(Fo^2^)+(0.0385P)^2^+10.3091P] where P=(Fo^2^+2Fc^2^)/3'
_refine_ls_weighting_scheme calc
_refine_ls_wR_factor_gt 0.1166
_refine_ls_wR_factor_ref 0.1526
_reflns_Friedel_coverage 0.000
_reflns_number_gt 2950
_reflns_number_total 4536
_reflns_threshold_expression 'I > 2\s(I)'
_cod_data_source_file d4cc03544e2.cif
_cod_data_source_block TP_0m_a
_cod_depositor_comments 'Adding full bibliography for 7133740--7133741.cif.'
_cod_original_cell_volume 5147.1(14)
_cod_original_sg_symbol_H-M 'C 2/c'
_cod_database_code 7133740
_shelx_shelxl_version_number 2018/3
_shelx_space_group_comment
;
The symmetry employed for this shelxl refinement is uniquely defined
by the following loop, which should always be used as a source of
symmetry information in preference to the above space-group names.
They are only intended as comments.
;

loop_
_space_group_symop_operation_xyz
'x, y, z'
'-x, y, -z+1/2'
'x+1/2, y+1/2, z'
'-x+1/2, y+1/2, -z+1/2'
'-x, -y, -z'
'x, -y, z-1/2'
'-x+1/2, -y+1/2, -z'
'x+1/2, -y+1/2, z-1/2'

loop_
_atom_site_label
_atom_site_type_symbol
_atom_site_fract_x
_atom_site_fract_y
_atom_site_fract_z
_atom_site_U_iso_or_equiv
_atom_site_adp_type
_atom_site_occupancy
_atom_site_site_symmetry_order
_atom_site_calc_flag
_atom_site_refinement_flags_posn
_atom_site_refinement_flags_adp
_atom_site_refinement_flags_occupancy
_atom_site_disorder_assembly
_atom_site_disorder_group
S1 S 0.60879(3) 0.55072(10) 0.71395(4) 0.0495(3) Uani 1 1 d . . . . .
O1 O 0.65077(8) 0.5204(3) 0.76700(11) 0.0614(7) Uani 1 1 d . . . . .
O2 O 0.57696(9) 0.6680(3) 0.72059(12) 0.0641(7) Uani 1 1 d . . . . .
N1 N 0.62859(9) 0.5807(3) 0.64626(12) 0.0443(7) Uani 1 1 d . . . . .
N2 N 0.71999(11) 1.0281(3) 0.61710(15) 0.0584(8) Uani 1 1 d . . . . .
C1 C 0.57348(12) 0.3921(4) 0.69949(16) 0.0484(8) Uani 1 1 d . . . . .
C2 C 0.59459(13) 0.2575(4) 0.71206(18) 0.0604(10) Uani 1 1 d . . . . .
H2 H 0.627867 0.249881 0.730258 0.072 Uiso 1 1 calc R U . . .
C3 C 0.56665(15) 0.1335(5) 0.6978(2) 0.0707(11) Uani 1 1 d . . . . .
H3 H 0.581455 0.043166 0.706687 0.085 Uiso 1 1 calc R U . . .
C4 C 0.51746(15) 0.1408(5) 0.67079(19) 0.0675(11) Uani 1 1 d . . . . .
C5 C 0.49644(14) 0.2763(6) 0.6589(2) 0.0745(12) Uani 1 1 d . . . . .
H5 H 0.463153 0.283578 0.640775 0.089 Uiso 1 1 calc R U . . .
C6 C 0.48703(17) 0.0049(5) 0.6544(2) 0.0997(16) Uani 1 1 d . . . . .
H6A H 0.461836 0.005658 0.678874 0.150 Uiso 1 1 calc R U . . .
H6B H 0.507267 -0.078870 0.667177 0.150 Uiso 1 1 calc R U . . .
H6C H 0.472656 0.001663 0.606644 0.150 Uiso 1 1 calc R U . . .
C7 C 0.52384(13) 0.4015(5) 0.67348(19) 0.0660(11) Uani 1 1 d . . . . .
H7 H 0.508902 0.491889 0.665798 0.079 Uiso 1 1 calc R U . . .
C8 C 0.59723(11) 0.6567(4) 0.58774(15) 0.0438(8) Uani 1 1 d . . . . .
H8 H 0.564178 0.656523 0.594985 0.053 Uiso 1 1 calc R U . . .
C9 C 0.61195(12) 0.8128(4) 0.58438(15) 0.0451(8) Uani 1 1 d . . . . .
C10 C 0.57694(14) 0.9129(4) 0.55384(18) 0.0581(10) Uani 1 1 d . . . . .
H10 H 0.544864 0.882422 0.539031 0.070 Uiso 1 1 calc R U . . .
C11 C 0.58834(15) 1.0576(4) 0.5447(2) 0.0678(11) Uani 1 1 d . . . . .
H11 H 0.563790 1.121741 0.524576 0.081 Uiso 1 1 calc R U . . .
C12 C 0.63527(16) 1.1067(4) 0.56484(19) 0.0651(11) Uani 1 1 d . . . . .
H12 H 0.643047 1.202862 0.558289 0.078 Uiso 1 1 calc R U . . .
C13 C 0.67082(13) 1.0082(4) 0.59538(17) 0.0514(9) Uani 1 1 d . . . . .
C14 C 0.66039(12) 0.8609(3) 0.60656(15) 0.0448(8) Uani 1 1 d . . . . .
C15 C 0.67692(11) 0.5315(3) 0.64187(16) 0.0449(8) Uani 1 1 d . . . . .
H15A H 0.676127 0.507882 0.595082 0.054 Uiso 1 1 calc R U . . .
H15B H 0.684721 0.443215 0.668223 0.054 Uiso 1 1 calc R U . . .
C16 C 0.71740(11) 0.6429(4) 0.66708(16) 0.0459(8) Uani 1 1 d . . . . .
H16 H 0.721989 0.651118 0.716272 0.055 Uiso 1 1 calc R U . . .
C17 C 0.70614(12) 0.7929(4) 0.63733(16) 0.0468(8) Uani 1 1 d . . . . .
C18 C 0.74050(14) 0.8983(4) 0.64150(18) 0.0574(9) Uani 1 1 d . . . . .
H18 H 0.773630 0.883974 0.658713 0.069 Uiso 1 1 calc R U . . .
C19 C 0.59533(12) 0.5746(4) 0.52167(15) 0.0459(8) Uani 1 1 d . . . . .
C20 C 0.56556(14) 0.4544(4) 0.50514(18) 0.0581(9) Uani 1 1 d . . . . .
H20 H 0.546695 0.423743 0.534354 0.070 Uiso 1 1 calc R U . . .
C21 C 0.56361(16) 0.3795(4) 0.44565(19) 0.0717(12) Uani 1 1 d . . . . .
H21 H 0.543085 0.299856 0.434834 0.086 Uiso 1 1 calc R U . . .
C22 C 0.59173(18) 0.4218(5) 0.4023(2) 0.0771(13) Uani 1 1 d . . . . .
H22 H 0.590450 0.370479 0.362505 0.093 Uiso 1 1 calc R U . . .
C23 C 0.62162(16) 0.5397(5) 0.4180(2) 0.0768(12) Uani 1 1 d . . . . .
H23 H 0.641028 0.568127 0.389156 0.092 Uiso 1 1 calc R U . . .
C24 C 0.62296(13) 0.6167(4) 0.47691(17) 0.0625(10) Uani 1 1 d . . . . .
H24 H 0.642769 0.698157 0.486642 0.075 Uiso 1 1 calc R U . . .
C25 C 0.76381(12) 0.5793(4) 0.65336(17) 0.0475(8) Uani 1 1 d . . . . .
C26 C 0.77363(15) 0.5879(5) 0.5898(2) 0.0738(12) Uani 1 1 d . . . . .
H26 H 0.752669 0.639377 0.555682 0.089 Uiso 1 1 calc R U . . .
C27 C 0.8137(2) 0.5219(6) 0.5765(3) 0.1015(17) Uani 1 1 d . . . . .
H27 H 0.819789 0.530688 0.533577 0.122 Uiso 1 1 calc R U . . .
C28 C 0.84455(19) 0.4443(6) 0.6244(4) 0.107(2) Uani 1 1 d . . . . .
H28 H 0.871265 0.398380 0.614306 0.128 Uiso 1 1 calc R U . . .
C29 C 0.83617(16) 0.4338(5) 0.6882(3) 0.0947(17) Uani 1 1 d . . . . .
H29 H 0.857363 0.381040 0.721599 0.114 Uiso 1 1 calc R U . . .
C30 C 0.79576(13) 0.5025(4) 0.7030(2) 0.0631(10) Uani 1 1 d . . . . .
H30 H 0.790402 0.496407 0.746382 0.076 Uiso 1 1 calc R U . . .
C31 C 0.74694(16) 1.1603(4) 0.6106(3) 0.0906(14) Uani 1 1 d . . . . .
H31A H 0.780757 1.145880 0.631352 0.136 Uiso 1 1 calc R U . . .
H31B H 0.734598 1.238954 0.632672 0.136 Uiso 1 1 calc R U . . .
H31C H 0.743203 1.182912 0.563539 0.136 Uiso 1 1 calc R U . . .

loop_
_atom_site_aniso_label
_atom_site_aniso_U_11
_atom_site_aniso_U_22
_atom_site_aniso_U_33
_atom_site_aniso_U_23
_atom_site_aniso_U_13
_atom_site_aniso_U_12
S1 0.0518(5) 0.0608(6) 0.0374(5) 0.0039(4) 0.0137(4) -0.0024(5)
O1 0.0568(15) 0.0851(19) 0.0374(13) 0.0084(12) 0.0009(11) -0.0080(13)
O2 0.0742(17) 0.0648(17) 0.0606(15) -0.0039(13) 0.0308(13) 0.0102(14)
N1 0.0420(15) 0.0547(18) 0.0391(15) 0.0099(13) 0.0155(12) 0.0029(13)
N2 0.062(2) 0.0454(18) 0.068(2) -0.0016(15) 0.0158(16) -0.0069(15)
C1 0.045(2) 0.062(2) 0.0392(18) 0.0104(16) 0.0119(15) -0.0005(17)
C2 0.048(2) 0.066(3) 0.065(2) 0.004(2) 0.0093(18) -0.002(2)
C3 0.071(3) 0.064(3) 0.078(3) 0.000(2) 0.019(2) -0.006(2)
C4 0.065(3) 0.085(3) 0.055(2) -0.005(2) 0.020(2) -0.019(2)
C5 0.045(2) 0.105(4) 0.070(3) 0.007(3) 0.0063(19) -0.015(3)
C6 0.098(4) 0.106(4) 0.100(4) -0.030(3) 0.032(3) -0.045(3)
C7 0.052(2) 0.077(3) 0.067(3) 0.019(2) 0.0100(19) 0.002(2)
C8 0.0412(18) 0.054(2) 0.0373(17) 0.0026(15) 0.0111(14) 0.0026(16)
C9 0.052(2) 0.046(2) 0.0380(18) 0.0031(15) 0.0133(15) 0.0046(17)
C10 0.059(2) 0.056(2) 0.058(2) 0.0088(18) 0.0109(18) 0.0071(19)
C11 0.074(3) 0.059(3) 0.068(3) 0.012(2) 0.012(2) 0.019(2)
C12 0.088(3) 0.042(2) 0.067(3) 0.0045(19) 0.021(2) 0.008(2)
C13 0.063(2) 0.043(2) 0.050(2) -0.0034(16) 0.0145(18) 0.0029(18)
C14 0.054(2) 0.0406(19) 0.0417(18) -0.0006(15) 0.0147(16) 0.0052(16)
C15 0.0465(19) 0.0440(19) 0.0463(19) 0.0060(16) 0.0150(15) 0.0039(16)
C16 0.049(2) 0.049(2) 0.0418(18) 0.0030(15) 0.0147(15) 0.0041(16)
C17 0.049(2) 0.045(2) 0.0467(19) -0.0002(16) 0.0127(16) 0.0016(17)
C18 0.057(2) 0.051(2) 0.064(2) 0.0017(19) 0.0114(18) 0.0019(19)
C19 0.048(2) 0.049(2) 0.0401(18) 0.0050(16) 0.0100(15) 0.0071(17)
C20 0.072(2) 0.050(2) 0.049(2) 0.0070(18) 0.0066(18) -0.002(2)
C21 0.106(3) 0.046(2) 0.050(2) 0.0008(19) -0.008(2) 0.004(2)
C22 0.114(4) 0.067(3) 0.047(2) -0.006(2) 0.011(2) 0.029(3)
C23 0.091(3) 0.093(3) 0.053(2) -0.008(2) 0.032(2) 0.009(3)
C24 0.067(2) 0.073(3) 0.051(2) -0.006(2) 0.0208(19) -0.003(2)
C25 0.0437(19) 0.043(2) 0.058(2) 0.0010(16) 0.0167(17) -0.0010(16)
C26 0.082(3) 0.079(3) 0.070(3) 0.006(2) 0.037(2) 0.012(2)
C27 0.118(4) 0.082(4) 0.133(5) -0.017(3) 0.087(4) 0.004(3)
C28 0.071(3) 0.063(3) 0.204(7) -0.025(4) 0.067(4) -0.005(3)
C29 0.050(3) 0.053(3) 0.166(5) 0.004(3) -0.007(3) 0.008(2)
C30 0.053(2) 0.054(2) 0.076(3) 0.006(2) 0.002(2) -0.0008(19)
C31 0.090(3) 0.055(3) 0.124(4) 0.003(3) 0.020(3) -0.021(2)

loop_
_atom_type_symbol
_atom_type_description
_atom_type_scat_dispersion_real
_atom_type_scat_dispersion_imag
_atom_type_scat_source
C C 0.0033 0.0016 'International Tables Vol C Tables 4.2.6.8 and 6.1.1.4'
H H 0.0000 0.0000 'International Tables Vol C Tables 4.2.6.8 and 6.1.1.4'
N N 0.0061 0.0033 'International Tables Vol C Tables 4.2.6.8 and 6.1.1.4'
O O 0.0106 0.0060 'International Tables Vol C Tables 4.2.6.8 and 6.1.1.4'
S S 0.1246 0.1234 'International Tables Vol C Tables 4.2.6.8 and 6.1.1.4'

loop_
_geom_angle_atom_site_label_1
_geom_angle_atom_site_label_2
_geom_angle_atom_site_label_3
_geom_angle
_geom_angle_site_symmetry_1
_geom_angle_site_symmetry_3
_geom_angle_publ_flag
O1 S1 O2 120.34(16) . . ?
O1 S1 N1 106.28(14) . . ?
O2 S1 N1 107.48(14) . . ?
O1 S1 C1 107.63(16) . . ?
O2 S1 C1 107.32(16) . . ?
N1 S1 C1 107.15(15) . . ?
C15 N1 C8 119.4(2) . . ?
C15 N1 S1 120.7(2) . . ?
C8 N1 S1 119.9(2) . . ?
C13 N2 C18 108.2(3) . . ?
C13 N2 C31 126.6(3) . . ?
C18 N2 C31 125.1(3) . . ?
C2 C1 C7 119.1(4) . . ?
C2 C1 S1 121.0(3) . . ?
C7 C1 S1 119.9(3) . . ?
C1 C2 C3 120.4(3) . . ?
C4 C3 C2 121.3(4) . . ?
C3 C4 C5 118.0(4) . . ?
C3 C4 C6 121.3(4) . . ?
C5 C4 C6 120.7(4) . . ?
C4 C5 C7 121.4(4) . . ?
C5 C7 C1 119.9(4) . . ?
N1 C8 C9 111.6(3) . . ?
N1 C8 C19 111.2(3) . . ?
C9 C8 C19 112.7(3) . . ?
C10 C9 C14 118.2(3) . . ?
C10 C9 C8 118.6(3) . . ?
C14 C9 C8 123.0(3) . . ?
C9 C10 C11 122.1(4) . . ?
C12 C11 C10 120.9(4) . . ?
C11 C12 C13 117.9(4) . . ?
N2 C13 C12 129.1(3) . . ?
N2 C13 C14 108.1(3) . . ?
C12 C13 C14 122.7(3) . . ?
C9 C14 C13 118.2(3) . . ?
C9 C14 C17 135.1(3) . . ?
C13 C14 C17 106.6(3) . . ?
N1 C15 C16 114.1(3) . . ?
C17 C16 C25 112.9(3) . . ?
C17 C16 C15 114.0(3) . . ?
C25 C16 C15 106.8(3) . . ?
C18 C17 C14 105.8(3) . . ?
C18 C17 C16 123.1(3) . . ?
C14 C17 C16 130.9(3) . . ?
C17 C18 N2 111.3(3) . . ?
C20 C19 C24 118.0(3) . . ?
C20 C19 C8 120.2(3) . . ?
C24 C19 C8 121.9(3) . . ?
C21 C20 C19 120.6(4) . . ?
C22 C21 C20 120.6(4) . . ?
C23 C22 C21 119.6(4) . . ?
C22 C23 C24 120.0(4) . . ?
C23 C24 C19 121.2(4) . . ?
C30 C25 C26 118.0(3) . . ?
C30 C25 C16 120.6(3) . . ?
C26 C25 C16 121.2(3) . . ?
C27 C26 C25 121.0(4) . . ?
C28 C27 C26 121.2(5) . . ?
C27 C28 C29 119.5(5) . . ?
C28 C29 C30 120.0(5) . . ?
C25 C30 C29 120.2(4) . . ?

loop_
_geom_bond_atom_site_label_1
_geom_bond_atom_site_label_2
_geom_bond_distance
_geom_bond_site_symmetry_2
_geom_bond_publ_flag
S1 O1 1.432(2) . ?
S1 O2 1.433(2) . ?
S1 N1 1.625(2) . ?
S1 C1 1.755(4) . ?
N1 C15 1.463(4) . ?
N1 C8 1.482(4) . ?
N2 C13 1.370(4) . ?
N2 C18 1.370(4) . ?
N2 C31 1.459(5) . ?
C1 C2 1.374(5) . ?
C1 C7 1.383(5) . ?
C2 C3 1.381(5) . ?
C3 C4 1.373(5) . ?
C4 C5 1.380(6) . ?
C4 C6 1.512(6) . ?
C5 C7 1.383(5) . ?
C8 C9 1.504(4) . ?
C8 C19 1.530(4) . ?
C9 C10 1.388(4) . ?
C9 C14 1.410(4) . ?
C10 C11 1.395(5) . ?
C11 C12 1.371(5) . ?
C12 C13 1.389(5) . ?
C13 C14 1.418(5) . ?
C14 C17 1.442(4) . ?
C15 C16 1.534(4) . ?
C16 C17 1.512(4) . ?
C16 C25 1.522(4) . ?
C17 C18 1.362(5) . ?
C19 C20 1.384(5) . ?
C19 C24 1.386(4) . ?
C20 C21 1.381(5) . ?
C21 C22 1.373(6) . ?
C22 C23 1.368(6) . ?
C23 C24 1.383(5) . ?
C25 C30 1.381(5) . ?
C25 C26 1.385(5) . ?
C26 C27 1.368(6) . ?
C27 C28 1.350(7) . ?
C28 C29 1.375(7) . ?
C29 C30 1.399(6) . ?
